data_1507361
loop_
_publ_author_name
'Chong, Jonathan H.'
'Sauer, Marc'
'Patrick, Brian O.'
'MacLachlan, Mark J.'

_publ_section_title
;
 Highly stable keto-enamine salicylideneanilines.
;
_journal_issue 21
_journal_name_full 'Organic letters'
_journal_page_first 3823
_journal_page_last 3826
_journal_paper_doi 10.1021/ol0352714
_journal_volume 5
_journal_year 2003
_chemical_formula_sum 'C42 H50 N6 O9'
_chemical_formula_weight 782.88
_chemical_name_systematic
;
 ?
;
_space_group_IT_number 56
_symmetry_cell_setting orthorhombic
_symmetry_space_group_name_Hall '-P 2ab 2ac'
_symmetry_space_group_name_H-M 'P c c n'
_atom_sites_solution_hydrogens geom
_atom_sites_solution_primary direct
_atom_sites_solution_secondary difmap
_audit_creation_method SHELXL-97
_cell_angle_alpha 90.00
_cell_angle_beta 90.00
_cell_angle_gamma 90.00
_cell_formula_units_Z 8
_cell_length_a 11.2522(5)
_cell_length_b 22.9890(12)
_cell_length_c 37.8075(15)
_cell_measurement_reflns_used 36992
_cell_measurement_temperature 173(2)
_cell_measurement_theta_max 25.03
_cell_measurement_theta_min 2.07
_cell_volume 9779.9(8)
_computing_structure_refinement 'SHELXL-97 (Sheldrick, 1997)'
_diffrn_ambient_temperature 173(2)
_diffrn_detector_area_resol_mean 11.76
_diffrn_measured_fraction_theta_full 0.986
_diffrn_measured_fraction_theta_max 0.986
_diffrn_measurement_device_type 'Rigaku/ADSC CCD'
_diffrn_measurement_method 'area detector'
_diffrn_radiation_monochromator graphite
_diffrn_radiation_source 'fine-focus sealed tube'
_diffrn_radiation_type MoK\a
_diffrn_radiation_wavelength 0.71069
_diffrn_reflns_av_R_equivalents 0.0000
_diffrn_reflns_av_sigmaI/netI 0.1487
_diffrn_reflns_limit_h_max 13
_diffrn_reflns_limit_h_min 0
_diffrn_reflns_limit_k_max 27
_diffrn_reflns_limit_k_min 0
_diffrn_reflns_limit_l_max 44
_diffrn_reflns_limit_l_min 0
_diffrn_reflns_number 8537
_diffrn_reflns_theta_full 25.03
_diffrn_reflns_theta_max 25.03
_diffrn_reflns_theta_min 2.07
_exptl_absorpt_coefficient_mu 0.076
_exptl_absorpt_correction_T_max 1.0000
_exptl_absorpt_correction_T_min 0.4832
_exptl_absorpt_correction_type multi-scan
_exptl_crystal_colour colourless
_exptl_crystal_density_diffrn 1.063
_exptl_crystal_density_method 'not measured'
_exptl_crystal_description block
_exptl_crystal_F_000 3328
_exptl_crystal_size_max 0.50
_exptl_crystal_size_mid 0.50
_exptl_crystal_size_min 0.20
_refine_diff_density_max 0.376
_refine_diff_density_min -0.337
_refine_diff_density_rms 0.074
_refine_ls_extinction_method none
_refine_ls_goodness_of_fit_ref 0.920
_refine_ls_hydrogen_treatment mixed
_refine_ls_matrix_type full
_refine_ls_number_parameters 572
_refine_ls_number_reflns 8537
_refine_ls_number_restraints 0
_refine_ls_restrained_S_all 0.920
_refine_ls_R_factor_all 0.1556
_refine_ls_R_factor_gt 0.1010
_refine_ls_shift/su_max 0.804
_refine_ls_shift/su_mean 0.002
_refine_ls_structure_factor_coef Fsqd
_refine_ls_weighting_details 'calc w=1/[\s^2^(Fo^2^)+(0.1518P)^2^+0.0000P] where P=(Fo^2^+2Fc^2^)/3'
_refine_ls_weighting_scheme calc
_refine_ls_wR_factor_gt 0.2585
_refine_ls_wR_factor_ref 0.2918
_reflns_number_gt 3691
_reflns_number_total 8537
_reflns_threshold_expression >2sigma(I)
_cod_data_source_file ol0352714si20030709_035619.cif
_cod_data_source_block shelxl
_cod_original_sg_symbol_H-M Pccn
_cod_database_code 1507361

loop_
_symmetry_equiv_pos_as_xyz
'x, y, z'
'-x+1/2, -y+1/2, z'
'x+1/2, -y, -z+1/2'
'-x, y+1/2, -z+1/2'
'-x, -y, -z'
'x-1/2, y-1/2, -z'
'-x-1/2, y, z-1/2'
'x, -y-1/2, z-1/2'

loop_
_atom_site_label
_atom_site_type_symbol
_atom_site_fract_x
_atom_site_fract_y
_atom_site_fract_z
_atom_site_U_iso_or_equiv
_atom_site_adp_type
_atom_site_occupancy
_atom_site_symmetry_multiplicity
_atom_site_calc_flag
_atom_site_refinement_flags
_atom_site_disorder_assembly
_atom_site_disorder_group
O1 O 0.1064(4) 0.27941(15) 0.48720(8) 0.0696(11) Uani 1 1 d . A 1
O2 O 0.1057(3) 0.14161(12) 0.39453(7) 0.0500(8) Uani 1 1 d . A 1
O3 O 0.1102(3) 0.34249(12) 0.36928(8) 0.0533(9) Uani 1 1 d . A 1
O4 O 0.3755(4) 0.56943(14) 0.37053(10) 0.0743(11) Uani 1 1 d . A 1
O5 O 0.4354(3) 0.48064(13) 0.35112(9) 0.0618(10) Uani 1 1 d . A 1
O6 O 0.3426(3) 0.15948(13) 0.61098(8) 0.0542(9) Uani 1 1 d . A 1
O7 O 0.4236(3) 0.22786(13) 0.57578(8) 0.0566(9) Uani 1 1 d . A 1
O8 O 0.3343(3) 0.02473(13) 0.26981(9) 0.0623(10) Uani 1 1 d . A 1
O9 O 0.3984(3) 0.03086(13) 0.32623(9) 0.0625(10) Uani 1 1 d . A 1
N1 N 0.1233(8) 0.4199(4) 0.41807(19) 0.0294(17) Uani 0.656(7) 1 d P A 1
N2 N 0.3200(15) 0.4865(6) 0.3990(4) 0.053(4) Uani 0.656(7) 1 d P A 1
N3 N 0.1360(7) 0.1626(3) 0.50020(18) 0.043(2) Uiso 0.629(10) 1 d P A 1
N4 N 0.2898(7) 0.1676(3) 0.55240(17) 0.037(2) Uiso 0.629(10) 1 d P A 1
N5 N 0.1276(4) 0.18122(15) 0.32815(9) 0.0427(9) Uani 1 1 d . A 1
N6 N 0.3000(4) 0.10518(16) 0.30375(11) 0.0514(11) Uani 1 1 d . A 1
C1 C 0.1020(4) 0.31444(18) 0.42890(12) 0.0498(12) Uani 1 1 d . A 1
C2 C 0.1025(4) 0.2684(2) 0.45451(11) 0.0510(12) Uani 1 1 d . A 1
C3 C 0.0992(4) 0.20824(18) 0.44266(11) 0.0448(11) Uani 1 1 d . A 1
C4 C 0.1010(4) 0.19361(18) 0.40520(11) 0.0427(10) Uani 1 1 d . A 1
C5 C 0.1001(4) 0.24113(16) 0.38030(10) 0.0391(10) Uani 1 1 d . A 1
C6 C 0.1028(4) 0.30214(19) 0.39107(11) 0.0437(11) Uani 1 1 d . A 1
C7 C 0.1144(5) 0.3708(2) 0.44054(14) 0.0618(15) Uani 1 1 d . A 1
H7 H 0.1172 0.3772 0.4653 0.074 Uiso 1 1 calc R A 1
C8 C 0.1331(5) 0.47665(13) 0.43089(11) 0.0334(17) Uani 0.656(7) 1 d PG A 1
C9 C 0.0468(4) 0.49896(16) 0.45343(11) 0.051(2) Uani 0.656(7) 1 d PG A 1
H9 H -0.0175 0.4751 0.4608 0.061 Uiso 0.656(7) 1 calc PR A 1
C10 C 0.0546(5) 0.55615(17) 0.46514(12) 0.072(3) Uani 0.656(7) 1 d PG A 1
H10 H -0.0043 0.5714 0.4805 0.086 Uiso 0.656(7) 1 calc PR A 1
C11 C 0.1488(6) 0.59103(13) 0.45431(12) 0.062(3) Uani 0.656(7) 1 d PG A 1
H11 H 0.1541 0.6301 0.4623 0.075 Uiso 0.656(7) 1 calc PR A 1
C12 C 0.2351(5) 0.56872(18) 0.43177(13) 0.056(3) Uani 0.656(7) 1 d PG A 1
H12 H 0.2994 0.5926 0.4244 0.067 Uiso 0.656(7) 1 calc PR A 1
C13 C 0.2272(4) 0.51153(19) 0.42006(12) 0.038(2) Uani 0.656(7) 1 d PG A 1
C14 C 0.3767(5) 0.5179(2) 0.37264(13) 0.0574(13) Uani 1 1 d . A 1
C15 C 0.5107(5) 0.5047(2) 0.32222(13) 0.0616(14) Uani 1 1 d . A 1
C16 C 0.5507(6) 0.4512(2) 0.30357(15) 0.0786(18) Uani 1 1 d . A 1
H16A H 0.5935 0.4260 0.3202 0.118 Uiso 1 1 calc R A 1
H16B H 0.6034 0.4619 0.2840 0.118 Uiso 1 1 calc R A 1
H16C H 0.4814 0.4304 0.2943 0.118 Uiso 1 1 calc R A 1
C17 C 0.4406(5) 0.5434(3) 0.29791(15) 0.0779(17) Uani 1 1 d . A 1
H17A H 0.3689 0.5229 0.2900 0.117 Uiso 1 1 calc R A 1
H17B H 0.4893 0.5535 0.2773 0.117 Uiso 1 1 calc R A 1
H17C H 0.4179 0.5789 0.3105 0.117 Uiso 1 1 calc R A 1
C18 C 0.6121(5) 0.5373(3) 0.33852(15) 0.0828(19) Uani 1 1 d . A 1
H18A H 0.5811 0.5691 0.3531 0.124 Uiso 1 1 calc R A 1
H18B H 0.6627 0.5533 0.3198 0.124 Uiso 1 1 calc R A 1
H18C H 0.6589 0.5108 0.3533 0.124 Uiso 1 1 calc R A 1
C19 C 0.1095(4) 0.1629(2) 0.46613(12) 0.0565(13) Uani 1 1 d . A 1
H19 H 0.0953 0.1256 0.4562 0.068 Uiso 1 1 calc R A 1
C20 C 0.1187(5) 0.12341(16) 0.52442(10) 0.0315(16) Uiso 0.629(10) 1 d PG A 1
C21 C 0.0349(4) 0.07924(19) 0.52162(10) 0.0381(18) Uiso 0.629(10) 1 d PG A 1
H21 H -0.0263 0.0817 0.5044 0.046 Uiso 0.629(10) 1 calc PR A 1
C22 C 0.0406(5) 0.03140(17) 0.54403(12) 0.050(2) Uiso 0.629(10) 1 d PG A 1
H22 H -0.0167 0.0012 0.5421 0.059 Uiso 0.629(10) 1 calc PR A 1
C23 C 0.1302(5) 0.02773(17) 0.56925(11) 0.046(2) Uiso 0.629(10) 1 d PG A 1
H23 H 0.1341 -0.0050 0.5846 0.056 Uiso 0.629(10) 1 calc PR A 1
C24 C 0.2140(5) 0.07190(19) 0.57205(11) 0.0384(18) Uiso 0.629(10) 1 d PG A 1
H24 H 0.2753 0.0694 0.5893 0.046 Uiso 0.629(10) 1 calc PR A 1
C25 C 0.2083(4) 0.11974(17) 0.54963(12) 0.0369(17) Uiso 0.629(10) 1 d PG A 1
C26 C 0.3557(4) 0.18186(17) 0.58224(11) 0.0435(11) Uani 1 1 d . A 1
C27 C 0.5012(4) 0.25222(19) 0.60376(12) 0.0506(12) Uani 1 1 d . A 1
C28 C 0.5656(7) 0.3003(3) 0.58450(17) 0.106(3) Uani 1 1 d . A 1
H28A H 0.6057 0.2843 0.5637 0.160 Uiso 1 1 calc R A 1
H28B H 0.6246 0.3179 0.6003 0.160 Uiso 1 1 calc R A 1
H28C H 0.5083 0.3300 0.5770 0.160 Uiso 1 1 calc R A 1
C29 C 0.4282(6) 0.2775(3) 0.63301(15) 0.0804(18) Uani 1 1 d . A 1
H29A H 0.3678 0.3035 0.6230 0.121 Uiso 1 1 calc R A 1
H29B H 0.4797 0.2995 0.6491 0.121 Uiso 1 1 calc R A 1
H29C H 0.3891 0.2461 0.6461 0.121 Uiso 1 1 calc R A 1
C30 C 0.5875(6) 0.2068(2) 0.6165(2) 0.097(2) Uani 1 1 d . A 1
H30A H 0.5437 0.1750 0.6278 0.145 Uiso 1 1 calc R A 1
H30B H 0.6424 0.2243 0.6336 0.145 Uiso 1 1 calc R A 1
H30C H 0.6325 0.1915 0.5963 0.145 Uiso 1 1 calc R A 1
C31 C 0.1127(4) 0.23143(17) 0.34404(10) 0.0389(10) Uani 1 1 d . A 1
H31 H 0.1103 0.2648 0.3293 0.047 Uiso 1 1 calc R A 1
C32 C 0.1485(4) 0.17586(16) 0.29138(10) 0.0419(11) Uani 1 1 d . A 1
C33 C 0.0862(5) 0.21000(18) 0.26723(11) 0.0533(13) Uani 1 1 d . A 1
H33 H 0.0269 0.2360 0.2755 0.064 Uiso 1 1 calc R A 1
C34 C 0.1092(5) 0.20660(19) 0.23191(12) 0.0573(14) Uani 1 1 d . A 1
H34 H 0.0654 0.2299 0.2157 0.069 Uiso 1 1 calc R A 1
C35 C 0.1950(5) 0.16982(19) 0.21974(12) 0.0616(15) Uani 1 1 d . A 1
H35 H 0.2110 0.1675 0.1951 0.074 Uiso 1 1 calc R A 1
C36 C 0.2595(5) 0.13545(18) 0.24350(11) 0.0534(12) Uani 1 1 d . A 1
H36 H 0.3196 0.1101 0.2349 0.064 Uiso 1 1 calc R A 1
C37 C 0.2368(4) 0.13805(16) 0.27917(11) 0.0446(11) Uani 1 1 d . A 1
C38 C 0.3439(4) 0.04999(18) 0.29707(13) 0.0498(12) Uani 1 1 d . A 1
C39 C 0.4756(6) -0.0226(2) 0.32274(15) 0.0731(17) Uani 1 1 d . A 1
C40 C 0.5732(6) -0.0130(3) 0.29555(19) 0.090(2) Uani 1 1 d . A 1
H40A H 0.6167 0.0227 0.3013 0.135 Uiso 1 1 calc R A 1
H40B H 0.5378 -0.0094 0.2720 0.135 Uiso 1 1 calc R A 1
H40C H 0.6281 -0.0461 0.2959 0.135 Uiso 1 1 calc R A 1
C41 C 0.3960(6) -0.0752(2) 0.3146(2) 0.093(2) Uani 1 1 d . A 1
H41A H 0.4444 -0.1107 0.3143 0.139 Uiso 1 1 calc R A 1
H41B H 0.3586 -0.0700 0.2914 0.139 Uiso 1 1 calc R A 1
H41C H 0.3344 -0.0786 0.3328 0.139 Uiso 1 1 calc R A 1
C42 C 0.5272(8) -0.0273(3) 0.35902(18) 0.104(2) Uani 1 1 d . A 1
H42A H 0.5708 0.0084 0.3647 0.156 Uiso 1 1 calc R A 1
H42B H 0.5815 -0.0606 0.3600 0.156 Uiso 1 1 calc R A 1
H42C H 0.4631 -0.0329 0.3762 0.156 Uiso 1 1 calc R A 1
N1B N 0.158(2) 0.4096(10) 0.4303(6) 0.064(5) Uani 0.344(7) 1 d P A 2
N2B N 0.307(3) 0.4821(17) 0.3923(8) 0.056(9) Uiso 0.344(7) 1 d P A 2
C9B C 0.1416(11) 0.4791(5) 0.4791(4) 0.085(6) Uani 0.344(7) 1 d PG A 2
H9B H 0.0864 0.4542 0.4906 0.101 Uiso 0.344(7) 1 calc PR A 2
C10B C 0.1721(14) 0.5320(6) 0.4943(3) 0.117(9) Uani 0.344(7) 1 d PG A 2
H10B H 0.1377 0.5433 0.5162 0.140 Uiso 0.344(7) 1 calc PR A 2
C11B C 0.2529(15) 0.5685(5) 0.4775(5) 0.150(13) Uani 0.344(7) 1 d PG A 2
H11B H 0.2737 0.6047 0.4880 0.180 Uiso 0.344(7) 1 calc PR A 2
C12B C 0.3032(14) 0.5520(6) 0.4455(4) 0.115(9) Uani 0.344(7) 1 d PG A 2
H12B H 0.3584 0.5769 0.4340 0.138 Uiso 0.344(7) 1 calc PR A 2
C13B C 0.2727(14) 0.4990(6) 0.4303(4) 0.064(6) Uani 0.344(7) 1 d PG A 2
C8B C 0.1919(12) 0.4626(5) 0.4470(4) 0.084(7) Uani 0.344(7) 1 d PG A 2
N3B N 0.1017(11) 0.1749(5) 0.5023(3) 0.029(3) Uiso 0.371(10) 1 d P A 2
N4B N 0.3233(10) 0.1578(4) 0.5508(3) 0.023(3) Uiso 0.371(10) 1 d P A 2
C20B C 0.2533(9) 0.1103(3) 0.5481(2) 0.037(3) Uiso 0.371(10) 1 d PG A 2
C21B C 0.2712(9) 0.0626(4) 0.5701(2) 0.053(4) Uiso 0.371(10) 1 d PG A 2
H21B H 0.3323 0.0635 0.5874 0.064 Uiso 0.371(10) 1 calc PR A 2
C22B C 0.1998(12) 0.0136(3) 0.5666(2) 0.069(4) Uiso 0.371(10) 1 d PG A 2
H22B H 0.2120 -0.0190 0.5816 0.082 Uiso 0.371(10) 1 calc PR A 2
C23B C 0.1104(12) 0.0123(4) 0.5412(3) 0.096(6) Uiso 0.371(10) 1 d PG A 2
H23B H 0.0616 -0.0211 0.5389 0.115 Uiso 0.371(10) 1 calc PR A 2
C24B C 0.0925(10) 0.0601(5) 0.5193(2) 0.075(5) Uiso 0.371(10) 1 d PG A 2
H24B H 0.0315 0.0592 0.5020 0.090 Uiso 0.371(10) 1 calc PR A 2
C25B C 0.1640(10) 0.1091(4) 0.5227(2) 0.046(3) Uiso 0.371(10) 1 d PG A 2
H6 H 0.316(3) 0.1129(14) 0.3218(9) 0.007(9) Uiso 1 1 d . B 1
H5 H 0.119(5) 0.155(2) 0.3449(15) 0.077(18) Uiso 1 1 d . C 1
H6B H 0.259(9) 0.022(4) 0.358(3) 0.21(4) Uiso 1 1 d . D 2
H2 H 0.249(11) 0.189(5) 0.338(2) 0.22(4) Uiso 1 1 d . E 2
H1A H 0.129(4) 0.4104(19) 0.3932(14) 0.057(14) Uiso 1 1 d . . .
H2A H 0.327(4) 0.4580(15) 0.3990(9) 0.000(10) Uiso 1 1 d . . .
H4A H 0.338(4) 0.1742(17) 0.5314(11) 0.043(11) Uiso 1 1 d . . .
H3A H 0.115(7) 0.216(4) 0.5060(19) 0.14(3) Uiso 1 1 d . . .

loop_
_atom_site_aniso_label
_atom_site_aniso_U_11
_atom_site_aniso_U_22
_atom_site_aniso_U_33
_atom_site_aniso_U_23
_atom_site_aniso_U_13
_atom_site_aniso_U_12
O1 0.095(3) 0.073(2) 0.0408(19) -0.0134(16) 0.0043(18) -0.041(2)
O2 0.073(2) 0.0373(16) 0.0395(16) 0.0006(13) -0.0124(15) -0.0048(15)
O3 0.075(2) 0.0322(15) 0.0527(19) -0.0003(14) 0.0199(17) 0.0018(15)
O4 0.092(3) 0.043(2) 0.088(3) 0.0001(17) 0.023(2) -0.0140(19)
O5 0.076(2) 0.0503(18) 0.059(2) 0.0086(16) 0.0197(18) -0.0163(17)
O6 0.069(2) 0.0494(18) 0.0448(18) 0.0111(14) -0.0133(16) -0.0159(16)
O7 0.077(2) 0.0473(17) 0.0457(18) 0.0060(14) -0.0097(16) -0.0308(17)
O8 0.085(3) 0.0405(17) 0.062(2) -0.0145(16) -0.0026(19) 0.0132(17)
O9 0.079(3) 0.0428(18) 0.066(2) -0.0031(15) -0.0096(19) 0.0188(17)
N1 0.045(5) 0.023(3) 0.020(4) 0.005(3) 0.005(3) -0.002(3)
N2 0.094(8) 0.024(4) 0.040(6) -0.011(3) 0.017(5) -0.037(4)
N5 0.060(3) 0.0301(18) 0.038(2) -0.0002(16) -0.0059(18) 0.0064(17)
N6 0.074(3) 0.036(2) 0.044(2) -0.0075(18) -0.013(2) 0.0152(19)
C1 0.059(3) 0.037(2) 0.054(3) -0.008(2) 0.017(2) -0.011(2)
C2 0.052(3) 0.065(3) 0.036(2) -0.009(2) 0.003(2) -0.026(2)
C3 0.053(3) 0.045(2) 0.037(2) -0.0019(19) -0.004(2) -0.018(2)
C4 0.047(3) 0.043(2) 0.039(2) -0.0018(19) -0.010(2) -0.010(2)
C5 0.047(3) 0.030(2) 0.040(2) -0.0002(17) 0.002(2) -0.0008(18)
C6 0.042(3) 0.046(2) 0.044(2) -0.004(2) 0.006(2) -0.003(2)
C7 0.071(4) 0.053(3) 0.062(3) -0.017(3) 0.030(3) -0.024(3)
C8 0.061(5) 0.020(3) 0.019(3) 0.004(2) 0.003(3) 0.006(3)
C9 0.089(6) 0.030(3) 0.034(4) 0.002(3) 0.027(4) 0.015(3)
C10 0.140(9) 0.039(4) 0.036(4) 0.004(3) 0.030(5) 0.034(5)
C11 0.121(8) 0.020(3) 0.046(4) -0.005(3) 0.010(5) 0.012(4)
C12 0.104(8) 0.026(3) 0.039(4) 0.002(3) 0.001(4) -0.017(4)
C13 0.055(5) 0.032(4) 0.026(3) 0.000(3) -0.006(3) -0.001(3)
C14 0.066(3) 0.047(3) 0.059(3) -0.005(2) 0.014(3) -0.013(3)
C15 0.066(4) 0.060(3) 0.060(3) 0.009(3) 0.014(3) -0.014(3)
C16 0.097(5) 0.059(3) 0.080(4) 0.004(3) 0.036(3) -0.007(3)
C17 0.064(4) 0.097(4) 0.073(4) 0.021(3) 0.006(3) -0.001(3)
C18 0.073(4) 0.104(5) 0.071(4) 0.012(3) 0.013(3) -0.035(4)
C19 0.065(3) 0.068(3) 0.037(2) -0.002(2) -0.007(2) -0.030(3)
C26 0.056(3) 0.036(2) 0.039(2) 0.0063(19) 0.001(2) -0.010(2)
C27 0.060(3) 0.041(2) 0.051(3) -0.002(2) -0.011(2) -0.013(2)
C28 0.137(7) 0.092(5) 0.090(5) 0.013(4) -0.022(4) -0.074(5)
C29 0.085(4) 0.079(4) 0.078(4) -0.026(3) -0.021(3) -0.018(3)
C30 0.071(4) 0.060(3) 0.159(7) 0.003(4) -0.043(4) -0.003(3)
C31 0.047(3) 0.032(2) 0.037(2) -0.0018(17) -0.0009(19) 0.0049(18)
C32 0.066(3) 0.028(2) 0.031(2) 0.0004(16) -0.002(2) 0.003(2)
C33 0.083(4) 0.038(2) 0.039(2) 0.0028(19) -0.011(2) 0.014(2)
C34 0.093(4) 0.040(2) 0.039(3) -0.001(2) -0.010(3) 0.009(3)
C35 0.104(4) 0.045(3) 0.036(2) -0.002(2) -0.003(3) -0.002(3)
C36 0.079(4) 0.039(2) 0.042(3) -0.009(2) 0.003(2) 0.005(2)
C37 0.062(3) 0.0218(19) 0.050(3) -0.0006(17) -0.008(2) 0.000(2)
C38 0.059(3) 0.034(2) 0.056(3) 0.003(2) -0.009(2) 0.008(2)
C39 0.097(5) 0.041(3) 0.081(4) 0.001(3) -0.017(3) 0.029(3)
C40 0.078(4) 0.083(4) 0.109(5) 0.004(4) 0.020(4) 0.024(3)
C41 0.083(5) 0.039(3) 0.156(6) 0.001(3) -0.019(4) 0.011(3)
C42 0.139(7) 0.071(4) 0.101(5) 0.006(4) -0.033(5) 0.037(4)
N1B 0.070(13) 0.050(11) 0.071(15) -0.014(10) -0.002(10) 0.009(9)
C9B 0.079(13) 0.078(12) 0.096(14) -0.020(10) 0.001(11) -0.009(10)
C10B 0.12(2) 0.111(17) 0.118(18) -0.073(15) 0.032(15) -0.025(15)
C11B 0.14(2) 0.083(15) 0.22(3) -0.076(18) 0.08(2) -0.022(16)
C12B 0.105(19) 0.119(19) 0.12(2) -0.066(16) 0.023(16) -0.023(15)
C13B 0.076(13) 0.051(10) 0.066(12) -0.024(9) 0.004(11) -0.015(9)
C8B 0.058(12) 0.069(12) 0.125(18) -0.047(12) 0.024(12) -0.016(9)

loop_
_atom_type_symbol
_atom_type_description
_atom_type_scat_dispersion_real
_atom_type_scat_dispersion_imag
_atom_type_scat_source
C C 0.0033 0.0016 'International Tables Vol C Tables 4.2.6.8 and 6.1.1.4'
H H 0.0000 0.0000 'International Tables Vol C Tables 4.2.6.8 and 6.1.1.4'
N N 0.0061 0.0033 'International Tables Vol C Tables 4.2.6.8 and 6.1.1.4'
O O 0.0106 0.0060 'International Tables Vol C Tables 4.2.6.8 and 6.1.1.4'

loop_
_geom_angle_atom_site_label_1
_geom_angle_atom_site_label_2
_geom_angle_atom_site_label_3
_geom_angle
C14 O5 C15 118.9(4)
C26 O7 C27 120.6(3)
C38 O9 C39 117.4(4)
C8 N1 C7 122.9(6)
C8 N1 H1A 123(3)
C7 N1 H1A 114(3)
C14 N2 C13 121.7(13)
C14 N2 H2A 117(3)
C13 N2 H2A 119(3)
C20 N3 C19 131.0(6)
C20 N3 H3A 122(3)
C19 N3 H3A 97(3)
C26 N4 C25 125.5(5)
C26 N4 H4A 109(3)
C25 N4 H4A 115(2)
C31 N5 C32 123.2(4)
C31 N5 H5 105(4)
C32 N5 H5 132(4)
C31 N5 H2 84(4)
C32 N5 H2 96(4)
H5 N5 H2 91(5)
C38 N6 C37 123.9(4)
C38 N6 H6 108(3)
C37 N6 H6 128(3)
C7 C1 C2 118.6(4)
C7 C1 C6 119.7(4)
C2 C1 C6 121.3(4)
O1 C2 C1 120.9(4)
O1 C2 C3 119.5(4)
C1 C2 C3 119.6(4)
C19 C3 C2 121.4(4)
C19 C3 C4 116.9(4)
C2 C3 C4 121.3(4)
O2 C4 C5 120.6(4)
O2 C4 C3 122.0(4)
C5 C4 C3 117.4(4)
C31 C5 C4 121.3(3)
C31 C5 C6 115.2(3)
C4 C5 C6 123.0(4)
O3 C6 C1 120.4(4)
O3 C6 C5 122.2(4)
C1 C6 C5 117.4(4)
C1 C7 N1 124.5(5)
C1 C7 H7 117.7
N1 C7 H7 117.7
C9 C8 C13 120.0
C9 C8 N1 120.1(4)
C13 C8 N1 119.8(4)
C10 C9 C8 120.0
C10 C9 H9 120.0
C8 C9 H9 120.0
C9 C10 C11 120.0
C9 C10 H10 120.0
C11 C10 H10 120.0
C12 C11 C10 120.0
C12 C11 H11 120.0
C10 C11 H11 120.0
C13 C12 C11 120.0
C13 C12 H12 120.0
C11 C12 H12 120.0
C12 C13 C8 120.0
C12 C13 N2 120.7(6)
C8 C13 N2 119.1(6)
O4 C14 O5 126.6(5)
O4 C14 N2 124.3(7)
O5 C14 N2 109.0(7)
C16 C15 O5 102.3(4)
C16 C15 C18 112.2(5)
O5 C15 C18 108.5(4)
C16 C15 C17 111.0(5)
O5 C15 C17 111.7(4)
C18 C15 C17 110.8(5)
N3 C19 C3 130.7(5)
N3 C19 H19 114.7
C3 C19 H19 114.7
N3 C20 C21 123.7(4)
N3 C20 C25 114.6(4)
C21 C20 C25 120.0
C22 C21 C20 120.0
C22 C21 H21 120.0
C20 C21 H21 120.0
C21 C22 C23 120.0
C21 C22 H22 120.0
C23 C22 H22 120.0
C24 C23 C22 120.0
C24 C23 H23 120.0
C22 C23 H23 120.0
C23 C24 C25 120.0
C23 C24 H24 120.0
C25 C24 H24 120.0
C24 C25 C20 120.0
C24 C25 N4 122.1(4)
C20 C25 N4 117.8(4)
O6 C26 O7 125.0(4)
O6 C26 N4 124.2(5)
O7 C26 N4 110.3(4)
O7 C27 C29 110.6(4)
O7 C27 C30 110.2(4)
C29 C27 C30 112.8(5)
O7 C27 C28 102.4(4)
C29 C27 C28 109.6(5)
C30 C27 C28 110.7(5)
N5 C31 C5 127.1(4)
N5 C31 H31 116.4
C5 C31 H31 116.4
C33 C32 C37 119.4(4)
C33 C32 N5 120.7(4)
C37 C32 N5 119.8(4)
C34 C33 C32 121.0(5)
C34 C33 H33 119.5
C32 C33 H33 119.5
C33 C34 C35 120.0(4)
C33 C34 H34 120.0
C35 C34 H34 120.0
C34 C35 C36 120.1(4)
C34 C35 H35 120.0
C36 C35 H35 120.0
C37 C36 C35 120.6(5)
C37 C36 H36 119.7
C35 C36 H36 119.7
C36 C37 N6 122.4(4)
C36 C37 C32 118.9(4)
N6 C37 C32 118.7(4)
O8 C38 O9 126.6(4)
O8 C38 N6 125.0(4)
O9 C38 N6 108.3(4)
C42 C39 O9 101.7(4)
C42 C39 C40 110.5(6)
O9 C39 C40 110.9(4)
C42 C39 C41 110.7(5)
O9 C39 C41 108.9(5)
C40 C39 C41 113.5(5)
C8B N1B H1A 119(2)
C13B N2B H2A 87(4)
C10B C9B C8B 120.0
C10B C9B H9B 120.0
C8B C9B H9B 120.0
C9B C10B C11B 120.0
C9B C10B H10B 120.0
C11B C10B H10B 120.0
C12B C11B C10B 120.0
C12B C11B H11B 120.0
C10B C11B H11B 120.0
C13B C12B C11B 120.0
C13B C12B H12B 120.0
C11B C12B H12B 120.0
C12B C13B C8B 120.0
C12B C13B N2B 123.1(16)
C8B C13B N2B 116.1(16)
C13B C8B C9B 120.0
C13B C8B N1B 119.2(13)
C9B C8B N1B 120.8(13)
C25B N3B H3A 133(5)
C20B N4B H4A 114(3)
N4B C20B C21B 120.6(7)
N4B C20B C25B 119.4(7)
C21B C20B C25B 120.0
C22B C21B C20B 120.0
C22B C21B H21B 120.0
C20B C21B H21B 120.0
C21B C22B C23B 120.0
C21B C22B H22B 120.0
C23B C22B H22B 120.0
C24B C23B C22B 120.0
C24B C23B H23B 120.0
C22B C23B H23B 120.0
C23B C24B C25B 120.0
C23B C24B H24B 120.0
C25B C24B H24B 120.0
C24B C25B C20B 120.0
C24B C25B N3B 114.0(6)
C20B C25B N3B 123.3(6)

loop_
_geom_bond_atom_site_label_1
_geom_bond_atom_site_label_2
_geom_bond_distance
O1 C2 1.262(5)
O2 C4 1.263(5)
O3 C6 1.243(5)
O4 C14 1.187(5)
O5 C14 1.354(6)
O5 C15 1.489(6)
O6 C26 1.211(5)
O7 C26 1.327(5)
O7 C27 1.481(5)
O8 C38 1.188(5)
O9 C38 1.336(5)
O9 C39 1.510(6)
N1 C8 1.396(9)
N1 C7 1.417(9)
N1 H1A 0.97(5)
N2 C14 1.386(15)
N2 C13 1.434(15)
N2 H2A 0.66(3)
N3 C20 1.300(7)
N3 C19 1.322(8)
N3 H3A 1.27(8)
N4 C26 1.390(8)
N4 C25 1.435(7)
N4 H4A 0.98(4)
N5 C31 1.312(5)
N5 C32 1.415(5)
N5 H5 0.88(6)
N5 H2 1.43(12)
N6 C38 1.385(6)
N6 C37 1.393(6)
N6 H6 0.73(3)
C1 C7 1.375(6)
C1 C2 1.434(6)
C1 C6 1.458(6)
C2 C3 1.455(6)
C3 C19 1.374(6)
C3 C4 1.455(6)
C4 C5 1.442(6)
C5 C31 1.396(5)
C5 C6 1.461(6)
C7 H7 0.9500
C8 C9 1.3900
C8 C13 1.3900
C9 C10 1.3900
C9 H9 0.9500
C10 C11 1.3900
C10 H10 0.9500
C11 C12 1.3900
C11 H11 0.9500
C12 C13 1.3900
C12 H12 0.9500
C15 C16 1.487(7)
C15 C18 1.498(8)
C15 C17 1.503(7)
C16 H16A 0.9800
C16 H16B 0.9800
C16 H16C 0.9800
C17 H17A 0.9800
C17 H17B 0.9800
C17 H17C 0.9800
C18 H18A 0.9800
C18 H18B 0.9800
C18 H18C 0.9800
C19 H19 0.9500
C20 C21 1.3900
C20 C25 1.3900
C21 C22 1.3900
C21 H21 0.9500
C22 C23 1.3900
C22 H22 0.9500
C23 C24 1.3900
C23 H23 0.9500
C24 C25 1.3900
C24 H24 0.9500
C27 C29 1.495(7)
C27 C30 1.505(7)
C27 C28 1.510(7)
C28 H28A 0.9800
C28 H28B 0.9800
C28 H28C 0.9800
C29 H29A 0.9800
C29 H29B 0.9800
C29 H29C 0.9800
C30 H30A 0.9800
C30 H30B 0.9800
C30 H30C 0.9800
C31 H31 0.9500
C32 C33 1.393(6)
C32 C37 1.398(6)
C33 C34 1.363(6)
C33 H33 0.9500
C34 C35 1.363(7)
C34 H34 0.9500
C35 C36 1.399(7)
C35 H35 0.9500
C36 C37 1.374(6)
C36 H36 0.9500
C39 C42 1.493(8)
C39 C40 1.520(9)
C39 C41 1.537(8)
C40 H40A 0.9800
C40 H40B 0.9800
C40 H40C 0.9800
C41 H41A 0.9800
C41 H41B 0.9800
C41 H41C 0.9800
C42 H42A 0.9800
C42 H42B 0.9800
C42 H42C 0.9800
N1B C8B 1.42(2)
N1B H1A 1.44(5)
N2B C13B 1.53(3)
N2B H2A 0.65(5)
C9B C10B 1.3900
C9B C8B 1.3900
C9B H9B 0.9500
C10B C11B 1.3900
C10B H10B 0.9500
C11B C12B 1.3900
C11B H11B 0.9500
C12B C13B 1.3900
C12B H12B 0.9500
C13B C8B 1.3900
N3B C25B 1.838(16)
N3B H3A 0.97(8)
N4B C20B 1.349(11)
N4B H4A 0.84(4)
C20B C21B 1.3900
C20B C25B 1.3900
C21B C22B 1.3900
C21B H21B 0.9500
C22B C23B 1.3900
C22B H22B 0.9500
C23B C24B 1.3900
C23B H23B 0.9500
C24B C25B 1.3900
C24B H24B 0.9500

loop_
_geom_torsion_atom_site_label_1
_geom_torsion_atom_site_label_2
_geom_torsion_atom_site_label_3
_geom_torsion_atom_site_label_4
_geom_torsion
C7 C1 C2 O1 4.6(7)
C6 C1 C2 O1 177.3(4)
C7 C1 C2 C3 -175.1(5)
C6 C1 C2 C3 -2.3(7)
O1 C2 C3 C19 -5.1(7)
C1 C2 C3 C19 174.5(5)
O1 C2 C3 C4 -176.8(4)
C1 C2 C3 C4 2.9(7)
C19 C3 C4 O2 3.4(7)
C2 C3 C4 O2 175.4(4)
C19 C3 C4 C5 -175.0(4)
C2 C3 C4 C5 -3.0(6)
O2 C4 C5 C31 -4.5(7)
C3 C4 C5 C31 174.0(4)
O2 C4 C5 C6 -175.8(4)
C3 C4 C5 C6 2.7(6)
C7 C1 C6 O3 -2.6(7)
C2 C1 C6 O3 -175.3(4)
C7 C1 C6 C5 174.6(5)
C2 C1 C6 C5 1.9(7)
C31 C5 C6 O3 3.2(6)
C4 C5 C6 O3 175.0(4)
C31 C5 C6 C1 -174.0(4)
C4 C5 C6 C1 -2.2(6)
C2 C1 C7 N1 175.6(6)
C6 C1 C7 N1 2.8(9)
C8 N1 C7 C1 178.6(6)
C7 N1 C8 C9 -57.1(9)
C7 N1 C8 C13 125.2(6)
C13 C8 C9 C10 0.0
N1 C8 C9 C10 -177.7(5)
C8 C9 C10 C11 0.0
C9 C10 C11 C12 0.0
C10 C11 C12 C13 0.0
C11 C12 C13 C8 0.0
C11 C12 C13 N2 -175.3(10)
C9 C8 C13 C12 0.0
N1 C8 C13 C12 177.7(5)
C9 C8 C13 N2 175.3(10)
N1 C8 C13 N2 -7.0(10)
C14 N2 C13 C12 -39.9(16)
C14 N2 C13 C8 144.8(8)
C15 O5 C14 O4 2.2(8)
C15 O5 C14 N2 -175.6(9)
C13 N2 C14 O4 18.5(18)
C13 N2 C14 O5 -163.6(10)
C14 O5 C15 C16 -175.8(5)
C14 O5 C15 C18 65.4(6)
C14 O5 C15 C17 -57.0(6)
C20 N3 C19 C3 161.0(8)
C2 C3 C19 N3 -8.3(10)
C4 C3 C19 N3 163.7(7)
C19 N3 C20 C21 -20.7(13)
C19 N3 C20 C25 144.5(8)
N3 C20 C21 C22 164.4(7)
C25 C20 C21 C22 0.0
C20 C21 C22 C23 0.0
C21 C22 C23 C24 0.0
C22 C23 C24 C25 0.0
C23 C24 C25 C20 0.0
C23 C24 C25 N4 177.5(5)
N3 C20 C25 C24 -165.8(6)
C21 C20 C25 C24 0.0
N3 C20 C25 N4 16.6(7)
C21 C20 C25 N4 -177.6(5)
C26 N4 C25 C24 -21.3(9)
C26 N4 C25 C20 156.2(6)
C27 O7 C26 O6 6.8(7)
C27 O7 C26 N4 179.0(5)
C25 N4 C26 O6 -8.6(10)
C25 N4 C26 O7 179.0(6)
C26 O7 C27 C29 -66.5(6)
C26 O7 C27 C30 59.0(6)
C26 O7 C27 C28 176.8(5)
C32 N5 C31 C5 -175.1(4)
C4 C5 C31 N5 -0.8(7)
C6 C5 C31 N5 171.2(4)
C31 N5 C32 C33 -41.4(7)
C31 N5 C32 C37 135.4(4)
C37 C32 C33 C34 0.7(7)
N5 C32 C33 C34 177.5(4)
C32 C33 C34 C35 -0.7(8)
C33 C34 C35 C36 0.1(8)
C34 C35 C36 C37 0.4(8)
C35 C36 C37 N6 -179.1(4)
C35 C36 C37 C32 -0.4(7)
C38 N6 C37 C36 -33.5(7)
C38 N6 C37 C32 147.7(5)
C33 C32 C37 C36 -0.2(7)
N5 C32 C37 C36 -177.0(4)
C33 C32 C37 N6 178.6(4)
N5 C32 C37 N6 1.8(6)
C39 O9 C38 O8 12.5(8)
C39 O9 C38 N6 -167.1(4)
C37 N6 C38 O8 1.0(8)
C37 N6 C38 O9 -179.3(4)
C38 O9 C39 C42 175.7(5)
C38 O9 C39 C40 58.2(6)
C38 O9 C39 C41 -67.4(6)
C8B C9B C10B C11B 0.0
C9B C10B C11B C12B 0.0
C10B C11B C12B C13B 0.0
C11B C12B C13B C8B 0.0
C11B C12B C13B N2B 169(2)
C12B C13B C8B C9B 0.0
N2B C13B C8B C9B -170(2)
C12B C13B C8B N1B 177.5(16)
N2B C13B C8B N1B 7(2)
C10B C9B C8B C13B 0.0
C10B C9B C8B N1B -177.5(16)
N4B C20B C21B C22B -179.0(10)
C25B C20B C21B C22B 0.0
C20B C21B C22B C23B 0.0
C21B C22B C23B C24B 0.0
C22B C23B C24B C25B 0.0
C23B C24B C25B C20B 0.0
C23B C24B C25B N3B -162.0(8)
N4B C20B C25B C24B 179.0(10)
C21B C20B C25B C24B 0.0
N4B C20B C25B N3B -20.7(11)
C21B C20B C25B N3B 160.3(9)
